data_4504024
loop_
_publ_author_name
'Jin, Shouwen'
'Chen, Wanzhi'
'Qiu, Huayu'

_publ_section_title
;
 Syntheses and Structural Characterization of a One-Dimensional Chain,
 Two-Dimensional Noninterpenetrated Grid, and Three-Dimensional
 Polycatenane Coordination Polymers Assembled from Flexible Bidentate
 Imidazolyl Ligands
;
_journal_issue 10
_journal_name_full 'Crystal Growth &amp; Design'
_journal_page_first 2071
_journal_paper_doi 10.1021/cg060666q
_journal_volume 7
_journal_year 2007
_chemical_formula_sum 'C20 H28 Cd N10 O6'
_chemical_formula_weight 616.92
_chemical_name_systematic
; 
 ? 
;
_space_group_IT_number 14
_symmetry_cell_setting monoclinic
_symmetry_space_group_name_Hall '-P 2ybc'
_symmetry_space_group_name_H-M 'P 1 21/c 1'
_atom_sites_solution_hydrogens geom
_atom_sites_solution_primary direct
_atom_sites_solution_secondary difmap
_audit_creation_method SHELXL-97
_cell_angle_alpha 90.00
_cell_angle_beta 110.93(3)
_cell_angle_gamma 90.00
_cell_formula_units_Z 2
_cell_length_a 8.1530(16)
_cell_length_b 17.810(4)
_cell_length_c 9.0426(18)
_cell_measurement_temperature 293(2)
_cell_volume 1226.4(5)
_computing_cell_refinement 'SMART (Bruker, 1998)'
_computing_data_collection 'SMART (Bruker, 1998)'
_computing_data_reduction 'SAINT (Bruker, 1998)'
_computing_molecular_graphics 'Bruker SHELXTL (Sheldrick, 1997b)'
_computing_publication_material 'Bruker SHELXTL (Sheldrick, 1997b)'
_computing_structure_refinement 'SHELXL-97 (Sheldrick, 1997a)'
_computing_structure_solution 'SHELXS-97 (Sheldrick, 1997a)'
_diffrn_ambient_temperature 293(2)
_diffrn_measured_fraction_theta_full 0.998
_diffrn_measured_fraction_theta_max 0.998
_diffrn_measurement_device_type 'CCD area detector'
_diffrn_measurement_method '\f and \w scans'
_diffrn_radiation_monochromator graphite
_diffrn_radiation_source 'fine-focus sealed tube'
_diffrn_radiation_type MoK\a
_diffrn_radiation_wavelength 0.71073
_diffrn_reflns_av_R_equivalents 0.0134
_diffrn_reflns_av_sigmaI/netI 0.0103
_diffrn_reflns_limit_h_max 10
_diffrn_reflns_limit_h_min -9
_diffrn_reflns_limit_k_max 21
_diffrn_reflns_limit_k_min -21
_diffrn_reflns_limit_l_max 11
_diffrn_reflns_limit_l_min -11
_diffrn_reflns_number 10462
_diffrn_reflns_theta_full 25.99
_diffrn_reflns_theta_max 25.99
_diffrn_reflns_theta_min 3.11
_diffrn_standards_decay_% 0
_diffrn_standards_number 0
_exptl_absorpt_coefficient_mu 0.949
_exptl_absorpt_correction_T_max 0.8113
_exptl_absorpt_correction_T_min 0.6858
_exptl_absorpt_correction_type multi-scan
_exptl_absorpt_process_details sadabs
_exptl_crystal_colour colorless
_exptl_crystal_density_diffrn 1.671
_exptl_crystal_density_method 'not measured'
_exptl_crystal_description block
_exptl_crystal_F_000 628
_exptl_crystal_size_max 0.43
_exptl_crystal_size_mid 0.27
_exptl_crystal_size_min 0.23
_refine_diff_density_max 2.591
_refine_diff_density_min -1.247
_refine_diff_density_rms 0.121
_refine_ls_extinction_method none
_refine_ls_goodness_of_fit_ref 1.039
_refine_ls_hydrogen_treatment constr
_refine_ls_matrix_type full
_refine_ls_number_parameters 151
_refine_ls_number_reflns 2395
_refine_ls_number_restraints 19
_refine_ls_restrained_S_all 1.035
_refine_ls_R_factor_all 0.0608
_refine_ls_R_factor_gt 0.0561
_refine_ls_shift/su_max 0.000
_refine_ls_shift/su_mean 0.000
_refine_ls_structure_factor_coef Fsqd
_refine_ls_weighting_details 'calc w=1/[\s^2^(Fo^2^)+(0.0940P)^2^+4.3978P] where P=(Fo^2^+2Fc^2^)/3'
_refine_ls_weighting_scheme calc
_refine_ls_wR_factor_gt 0.1561
_refine_ls_wR_factor_ref 0.1610
_reflns_number_gt 2111
_reflns_number_total 2395
_reflns_threshold_expression >2sigma(I)
_cod_data_source_file cg060666qsi20061001_064709.cif
_cod_data_source_block cd1
_cod_depositor_comments
;
The following automatic conversions were performed:

'_symmetry_cell_setting' value 'Monoclinic' changed to 'monoclinic'
according to /home/saulius/struct/CIF-dictionaries/cif_core.dic
dictionary named 'cif_core.dic' version 2.4.1 from 2010-06-29.

Automatic conversion script
Id: cif_fix_values 1715 2011-07-08 13:25:40Z adriana 
;
_cod_original_cell_volume 1226.4(4)
_cod_original_sg_symbol_H-M P21/c
_cod_database_code 4504024

loop_
_symmetry_equiv_pos_as_xyz
'x, y, z'
'-x, y+1/2, -z+1/2'
'-x, -y, -z'
'x, -y-1/2, z-1/2'

loop_
_atom_site_label
_atom_site_type_symbol
_atom_site_fract_x
_atom_site_fract_y
_atom_site_fract_z
_atom_site_U_iso_or_equiv
_atom_site_adp_type
_atom_site_occupancy
_atom_site_symmetry_multiplicity
_atom_site_calc_flag
_atom_site_refinement_flags
Cd1 Cd 0.0000 0.5000 0.5000 0.0361(2) Uani 1 2 d S
N1 N 0.0708(6) 0.3811(2) 0.4289(5) 0.0392(9) Uani 1 1 d .
N2 N 0.1967(6) 0.2944(2) 0.3322(5) 0.0399(9) Uani 1 1 d .
N3 N 0.0311(5) 0.5491(2) 0.2761(5) 0.0365(8) Uani 1 1 d .
N4 N 0.1505(5) 0.5954(2) 0.1123(4) 0.0373(9) Uani 1 1 d .
O2 O 0.5461(7) 0.5513(4) 0.8146(7) 0.0881(10) Uani 1 1 d .
O3 O 0.3925(7) 0.6077(4) 0.6116(7) 0.0881(10) Uani 1 1 d .
C1 C 0.2093(7) 0.3636(3) 0.3928(6) 0.0393(10) Uani 1 1 d .
H1 H 0.3042 0.3955 0.4078 0.047 Uiso 1 1 calc R
C2 C -0.0343(7) 0.3190(3) 0.3894(7) 0.0471(12) Uani 1 1 d .
H2 H -0.1420 0.3144 0.4024 0.057 Uiso 1 1 calc R
C3 C 0.0400(8) 0.2656(3) 0.3292(7) 0.0503(13) Uani 1 1 d .
H3 H -0.0059 0.2185 0.2928 0.060 Uiso 1 1 calc R
C4 C 0.1793(7) 0.5703(3) 0.2594(6) 0.0397(10) Uani 1 1 d .
H4 H 0.2893 0.5680 0.3393 0.048 Uiso 1 1 calc R
C5 C -0.0977(6) 0.5608(3) 0.1315(6) 0.0399(10) Uani 1 1 d .
H5 H -0.2165 0.5508 0.1069 0.048 Uiso 1 1 calc R
C6 C -0.0260(7) 0.5891(3) 0.0304(6) 0.0425(11) Uani 1 1 d .
H6 H -0.0852 0.6019 -0.0751 0.051 Uiso 1 1 calc R
C7 C 0.2829(8) 0.6239(3) 0.0515(6) 0.0492(13) Uani 1 1 d .
H7A H 0.2249 0.6527 -0.0440 0.059 Uiso 1 1 calc R
H7B H 0.3415 0.5818 0.0236 0.059 Uiso 1 1 calc R
C8 C 0.4182(7) 0.6728(3) 0.1699(6) 0.0422(11) Uani 1 1 d .
H8A H 0.4869 0.6422 0.2594 0.051 Uiso 1 1 calc R
H8B H 0.3586 0.7109 0.2087 0.051 Uiso 1 1 calc R
C9 C 0.5413(7) 0.7109(3) 0.0998(6) 0.0412(11) Uani 1 1 d .
H9A H 0.5994 0.6732 0.0585 0.049 Uiso 1 1 calc R
H9B H 0.4742 0.7433 0.0131 0.049 Uiso 1 1 calc R
C10 C 0.6768(8) 0.7567(3) 0.2252(6) 0.0499(13) Uani 1 1 d .
H10A H 0.6172 0.7944 0.2651 0.060 Uiso 1 1 calc R
H10B H 0.7404 0.7241 0.3128 0.060 Uiso 1 1 calc R
N5 N 0.4164(8) 0.5478(4) 0.6991(8) 0.0881(10) Uani 1 1 d DU
O1 O 0.3082(9) 0.5002(3) 0.6573(8) 0.0881(10) Uani 1 1 d DU

loop_
_atom_site_aniso_label
_atom_site_aniso_U_11
_atom_site_aniso_U_22
_atom_site_aniso_U_33
_atom_site_aniso_U_23
_atom_site_aniso_U_13
_atom_site_aniso_U_12
Cd1 0.0448(3) 0.0309(3) 0.0412(3) 0.00413(17) 0.0261(2) 0.00351(18)
N1 0.046(2) 0.034(2) 0.043(2) 0.0040(17) 0.0229(18) 0.0054(17)
N2 0.050(2) 0.036(2) 0.038(2) 0.0023(16) 0.0203(18) 0.0107(18)
N3 0.039(2) 0.036(2) 0.039(2) 0.0027(16) 0.0177(17) -0.0021(16)
N4 0.046(2) 0.037(2) 0.0307(18) 0.0013(16) 0.0160(17) -0.0074(17)
O2 0.0610(16) 0.106(2) 0.080(2) 0.0092(15) 0.0040(14) -0.0138(14)
O3 0.0610(16) 0.106(2) 0.080(2) 0.0092(15) 0.0040(14) -0.0138(14)
C1 0.045(3) 0.038(2) 0.039(2) 0.001(2) 0.020(2) 0.001(2)
C2 0.048(3) 0.037(3) 0.063(3) 0.007(2) 0.029(3) 0.002(2)
C3 0.057(3) 0.033(3) 0.063(3) 0.001(2) 0.024(3) 0.001(2)
C4 0.040(2) 0.049(3) 0.030(2) 0.004(2) 0.0128(19) -0.005(2)
C5 0.037(2) 0.034(2) 0.047(3) 0.000(2) 0.012(2) -0.0023(19)
C6 0.050(3) 0.038(3) 0.033(2) 0.003(2) 0.008(2) -0.002(2)
C7 0.058(3) 0.059(3) 0.038(3) -0.004(2) 0.026(2) -0.017(3)
C8 0.048(3) 0.044(3) 0.039(2) 0.003(2) 0.021(2) -0.007(2)
C9 0.048(3) 0.041(3) 0.040(2) 0.001(2) 0.021(2) -0.005(2)
C10 0.059(3) 0.057(3) 0.040(3) 0.002(2) 0.025(2) -0.017(3)
N5 0.0610(16) 0.106(2) 0.080(2) 0.0092(15) 0.0040(14) -0.0138(14)
O1 0.0610(16) 0.106(2) 0.080(2) 0.0092(15) 0.0040(14) -0.0138(14)

loop_
_atom_type_symbol
_atom_type_description
_atom_type_scat_dispersion_real
_atom_type_scat_dispersion_imag
_atom_type_scat_source
C C 0.0033 0.0016 'International Tables Vol C Tables 4.2.6.8 and 6.1.1.4'
H H 0.0000 0.0000 'International Tables Vol C Tables 4.2.6.8 and 6.1.1.4'
N N 0.0061 0.0033 'International Tables Vol C Tables 4.2.6.8 and 6.1.1.4'
O O 0.0106 0.0060 'International Tables Vol C Tables 4.2.6.8 and 6.1.1.4'
Cd Cd -0.8075 1.2024 'International Tables Vol C Tables 4.2.6.8 and 6.1.1.4'

loop_
_geom_angle_atom_site_label_1
_geom_angle_atom_site_label_2
_geom_angle_atom_site_label_3
_geom_angle
_geom_angle_site_symmetry_1
_geom_angle_site_symmetry_3
N3 Cd1 N3 180.0 . 3_566
N3 Cd1 N1 89.22(14) . .
N3 Cd1 N1 90.78(14) 3_566 .
N3 Cd1 N1 90.78(14) . 3_566
N3 Cd1 N1 89.22(14) 3_566 3_566
N1 Cd1 N1 180.0 . 3_566
N3 Cd1 O1 95.7(2) . .
N3 Cd1 O1 84.3(2) 3_566 .
N1 Cd1 O1 81.71(18) . .
N1 Cd1 O1 98.29(19) 3_566 .
N3 Cd1 O1 84.3(2) . 3_566
N3 Cd1 O1 95.7(2) 3_566 3_566
N1 Cd1 O1 98.29(19) . 3_566
N1 Cd1 O1 81.71(18) 3_566 3_566
O1 Cd1 O1 180.0 . 3_566
C1 N1 C2 104.9(4) . .
C1 N1 Cd1 126.7(3) . .
C2 N1 Cd1 127.6(3) . .
C1 N2 C3 106.7(4) . .
C1 N2 C10 127.1(5) . 2_645
C3 N2 C10 126.2(5) . 2_645
C4 N3 C5 105.5(4) . .
C4 N3 Cd1 126.9(3) . .
C5 N3 Cd1 127.6(3) . .
C4 N4 C6 106.7(4) . .
C4 N4 C7 126.5(4) . .
C6 N4 C7 126.8(4) . .
N1 C1 N2 111.8(5) . .
N1 C1 H1 124.1 . .
N2 C1 H1 124.1 . .
C3 C2 N1 110.3(5) . .
C3 C2 H2 124.9 . .
N1 C2 H2 124.9 . .
C2 C3 N2 106.3(5) . .
C2 C3 H3 126.8 . .
N2 C3 H3 126.8 . .
N3 C4 N4 111.3(4) . .
N3 C4 H4 124.3 . .
N4 C4 H4 124.3 . .
C6 C5 N3 109.5(4) . .
C6 C5 H5 125.2 . .
N3 C5 H5 125.2 . .
C5 C6 N4 106.9(4) . .
C5 C6 H6 126.5 . .
N4 C6 H6 126.5 . .
N4 C7 C8 112.5(4) . .
N4 C7 H7A 109.1 . .
C8 C7 H7A 109.1 . .
N4 C7 H7B 109.1 . .
C8 C7 H7B 109.1 . .
H7A C7 H7B 107.8 . .
C7 C8 C9 112.6(4) . .
C7 C8 H8A 109.1 . .
C9 C8 H8A 109.1 . .
C7 C8 H8B 109.1 . .
C9 C8 H8B 109.1 . .
H8A C8 H8B 107.8 . .
C10 C9 C8 110.0(4) . .
C10 C9 H9A 109.7 . .
C8 C9 H9A 109.7 . .
C10 C9 H9B 109.7 . .
C8 C9 H9B 109.7 . .
H9A C9 H9B 108.2 . .
N2 C10 C9 113.5(4) 2_655 .
N2 C10 H10A 108.9 2_655 .
C9 C10 H10A 108.9 . .
N2 C10 H10B 108.9 2_655 .
C9 C10 H10B 108.9 . .
H10A C10 H10B 107.7 . .
O1 N5 O2 130.0(8) . .
O1 N5 O3 117.4(6) . .
O2 N5 O3 112.5(7) . .
N5 O1 Cd1 133.7(5) . .

loop_
_geom_bond_atom_site_label_1
_geom_bond_atom_site_label_2
_geom_bond_distance
_geom_bond_site_symmetry_2
Cd1 N3 2.301(4) .
Cd1 N3 2.301(4) 3_566
Cd1 N1 2.345(4) .
Cd1 N1 2.345(4) 3_566
Cd1 O1 2.405(6) .
Cd1 O1 2.405(6) 3_566
N1 C1 1.320(6) .
N1 C2 1.366(7) .
N2 C1 1.338(6) .
N2 C3 1.368(7) .
N2 C10 1.471(6) 2_645
N3 C4 1.325(6) .
N3 C5 1.370(6) .
N4 C4 1.342(6) .
N4 C6 1.368(7) .
N4 C7 1.466(6) .
O2 N5 1.193(8) .
O3 N5 1.301(9) .
C1 H1 0.9300 .
C2 C3 1.343(8) .
C2 H2 0.9300 .
C3 H3 0.9300 .
C4 H4 0.9300 .
C5 C6 1.346(8) .
C5 H5 0.9300 .
C6 H6 0.9300 .
C7 C8 1.509(7) .
C7 H7A 0.9700 .
C7 H7B 0.9700 .
C8 C9 1.525(7) .
C8 H8A 0.9700 .
C8 H8B 0.9700 .
C9 C10 1.509(7) .
C9 H9A 0.9700 .
C9 H9B 0.9700 .
C10 N2 1.471(6) 2_655
C10 H10A 0.9700 .
C10 H10B 0.9700 .
N5 O1 1.185(8) .

loop_
_geom_torsion_atom_site_label_1
_geom_torsion_atom_site_label_2
_geom_torsion_atom_site_label_3
_geom_torsion_atom_site_label_4
_geom_torsion
_geom_torsion_site_symmetry_1
_geom_torsion_site_symmetry_4
N3 Cd1 N1 C1 52.1(4) . .
N3 Cd1 N1 C1 -127.9(4) 3_566 .
O1 Cd1 N1 C1 -43.8(4) . .
O1 Cd1 N1 C1 136.2(4) 3_566 .
N3 Cd1 N1 C2 -115.6(4) . .
N3 Cd1 N1 C2 64.4(4) 3_566 .
O1 Cd1 N1 C2 148.5(5) . .
O1 Cd1 N1 C2 -31.5(5) 3_566 .
N1 Cd1 N3 C4 -83.6(4) . .
N1 Cd1 N3 C4 96.4(4) 3_566 .
O1 Cd1 N3 C4 -2.0(4) . .
O1 Cd1 N3 C4 178.0(4) 3_566 .
N1 Cd1 N3 C5 94.6(4) . .
N1 Cd1 N3 C5 -85.4(4) 3_566 .
O1 Cd1 N3 C5 176.2(4) . .
O1 Cd1 N3 C5 -3.8(4) 3_566 .
C2 N1 C1 N2 0.4(6) . .
Cd1 N1 C1 N2 -169.5(3) . .
C3 N2 C1 N1 0.0(6) . .
C10 N2 C1 N1 178.2(4) 2_645 .
C1 N1 C2 C3 -0.6(6) . .
Cd1 N1 C2 C3 169.2(4) . .
N1 C2 C3 N2 0.6(7) . .
C1 N2 C3 C2 -0.4(6) . .
C10 N2 C3 C2 -178.6(5) 2_645 .
C5 N3 C4 N4 0.6(6) . .
Cd1 N3 C4 N4 179.1(3) . .
C6 N4 C4 N3 -0.7(6) . .
C7 N4 C4 N3 179.5(5) . .
C4 N3 C5 C6 -0.3(6) . .
Cd1 N3 C5 C6 -178.8(3) . .
N3 C5 C6 N4 -0.1(6) . .
C4 N4 C6 C5 0.5(6) . .
C7 N4 C6 C5 -179.7(5) . .
C4 N4 C7 C8 -40.6(8) . .
C6 N4 C7 C8 139.7(5) . .
N4 C7 C8 C9 -172.3(5) . .
C7 C8 C9 C10 -178.1(5) . .
C8 C9 C10 N2 178.9(5) . 2_655
O2 N5 O1 Cd1 151.3(8) . .
O3 N5 O1 Cd1 -26.3(13) . .
N3 Cd1 O1 N5 59.6(9) . .
N3 Cd1 O1 N5 -120.4(9) 3_566 .
N1 Cd1 O1 N5 148.0(9) . .
N1 Cd1 O1 N5 -32.0(9) 3_566 .
